data_7103831
loop_
_publ_author_name
'Lokshin, Vladimir'
'Val\`es, Magali'
'Samat, Andr\'e'
'P\`epe, G\'erard'
'Metelitsa, Anatoly'
'Khodorkovsky, Vladimir'

_publ_section_title
;
 A novel photoreversible photochromic system involving a hydrogen
 transfer/cyclization sequence
;
_journal_coden_ASTM CHCOFS
_journal_issue 16
_journal_name_full
;
 Chemical Communications (Cambridge, United Kingdom)
;
_journal_page_first 2080
_journal_page_last 2081
_journal_paper_doi 10.1039/b304861f
_journal_year 2003
_chemical_formula_sum 'C25 H21 N O2'
_chemical_formula_weight 367.43
_space_group_IT_number 14
_symmetry_cell_setting monoclinic
_symmetry_space_group_name_Hall '-P 2yn'
_symmetry_space_group_name_H-M 'P 1 21/n 1'
_atom_sites_solution_hydrogens geom
_atom_sites_solution_primary direct
_atom_sites_solution_secondary difmap
_audit_creation_method SHELXL-97
_cell_angle_alpha 90.00
_cell_angle_beta 97.670(1)
_cell_angle_gamma 90.00
_cell_formula_units_Z 4
_cell_length_a 7.382(1)
_cell_length_b 28.831(4)
_cell_length_c 9.248(1)
_cell_measurement_temperature 293(2)
_cell_volume 1950.6(4)
_computing_structure_refinement 'SHELXL-97 (Sheldrick, 1997)'
_computing_structure_solution 'SHELXS-97 (Sheldrick, 1990)'
_diffrn_ambient_temperature 293(2)
_diffrn_measured_fraction_theta_full 0.165
_diffrn_measured_fraction_theta_max 0.165
_diffrn_measurement_device_type 'Nonius CAD4'
_diffrn_measurement_method \w/2\q
_diffrn_radiation_monochromator graphite
_diffrn_radiation_source 'fine-focus sealed tube'
_diffrn_radiation_type MoK\a
_diffrn_radiation_wavelength 0.71069
_diffrn_reflns_av_R_equivalents 0.0000
_diffrn_reflns_av_sigmaI/netI 0.3291
_diffrn_reflns_limit_h_max 7
_diffrn_reflns_limit_h_min 0
_diffrn_reflns_limit_k_max 43
_diffrn_reflns_limit_k_min 0
_diffrn_reflns_limit_l_max 13
_diffrn_reflns_limit_l_min -14
_diffrn_reflns_number 2253
_diffrn_reflns_theta_full 32.89
_diffrn_reflns_theta_max 32.89
_diffrn_reflns_theta_min 2.33
_exptl_absorpt_coefficient_mu 0.079
_exptl_absorpt_correction_type none
_exptl_crystal_colour yellow
_exptl_crystal_density_diffrn 1.251
_exptl_crystal_density_method 'not measured'
_exptl_crystal_description 'pseudo hexagonal platelets'
_exptl_crystal_F_000 776
_exptl_crystal_size_max 0.3
_exptl_crystal_size_mid 0.3
_exptl_crystal_size_min 0.2
_refine_diff_density_max 0.200
_refine_diff_density_min -0.127
_refine_diff_density_rms 0.031
_refine_ls_extinction_coef 0.38(6)
_refine_ls_extinction_expression Fc^*^=kFc[1+0.001xFc^2^\l^3^/sin(2\q)]^-1/4^
_refine_ls_extinction_method SHELXL
_refine_ls_goodness_of_fit_ref 0.996
_refine_ls_hydrogen_treatment mixed
_refine_ls_matrix_type full
_refine_ls_number_parameters 338
_refine_ls_number_reflns 2253
_refine_ls_number_restraints 0
_refine_ls_restrained_S_all 0.996
_refine_ls_R_factor_all 0.0934
_refine_ls_R_factor_gt 0.0435
_refine_ls_shift/su_max 0.000
_refine_ls_shift/su_mean 0.000
_refine_ls_structure_factor_coef Fsqd
_refine_ls_weighting_details 'calc w=1/[\s^2^(Fo^2^)+(0.0450P)^2^] where P=(Fo^2^+2Fc^2^)/3'
_refine_ls_weighting_scheme calc
_refine_ls_wR_factor_gt 0.1645
_refine_ls_wR_factor_ref 0.3623
_reflns_number_gt 952
_reflns_number_total 2253
_reflns_threshold_expression >2sigma(I)
_cod_data_source_file b304861k.txt
_cod_data_source_block vla281
_cod_depositor_comments
;
The following automatic conversions were performed:
'_symmetry_cell_setting' value 'Monoclinic' changed to 'monoclinic'
according to '/home/saulius/struct/CIF-dictionaries/cif_core.dic'
dictionary named 'cif_core.dic' version 2.4.1 from 2010-06-29.

Automatic conversion script
Id: cif_fix_enum 1527 2010-12-29 10:47:43Z saulius 
;
_cod_original_sg_symbol_H-M P21/n
_cod_database_code 7103831

loop_
_symmetry_equiv_pos_as_xyz
'x, y, z'
'-x+1/2, y+1/2, -z+1/2'
'-x, -y, -z'
'x-1/2, -y-1/2, z-1/2'

loop_
_atom_site_label
_atom_site_type_symbol
_atom_site_fract_x
_atom_site_fract_y
_atom_site_fract_z
_atom_site_U_iso_or_equiv
_atom_site_adp_type
_atom_site_occupancy
_atom_site_symmetry_multiplicity
_atom_site_calc_flag
_atom_site_refinement_flags
_atom_site_disorder_assembly
_atom_site_disorder_group
C1 C 0.2930(4) 0.11336(12) 0.2706(3) 0.0374(9) Uani 1 1 d . . .
C2 C 0.4387(5) 0.10934(14) 0.3845(4) 0.0497(10) Uani 1 1 d . . .
C3 C 0.4329(6) 0.13084(17) 0.5157(4) 0.0629(12) Uani 1 1 d . . .
C4 C 0.2816(6) 0.15702(17) 0.5341(4) 0.0632(12) Uani 1 1 d . . .
C5 C 0.1337(5) 0.16106(14) 0.4256(4) 0.0516(10) Uani 1 1 d . . .
C6 C 0.1334(4) 0.13858(12) 0.2905(3) 0.0363(8) Uani 1 1 d . . .
N7 N -0.0135(3) 0.14112(10) 0.1804(3) 0.0367(7) Uani 1 1 d . . .
C8 C -0.0235(4) 0.10626(11) 0.0605(3) 0.0320(7) Uani 1 1 d . . .
C9 C 0.1645(4) 0.10676(12) 0.0082(3) 0.0323(7) Uani 1 1 d . . .
C10 C 0.3136(4) 0.09320(12) 0.1280(4) 0.0387(8) Uani 1 1 d . . .
C11 C -0.1832(6) 0.16150(19) 0.2164(5) 0.0636(12) Uani 1 1 d . . .
C12 C -0.0711(5) 0.05845(13) 0.1187(4) 0.0409(8) Uani 1 1 d . . .
O13 O 0.4426(3) 0.06948(10) 0.1051(3) 0.0572(8) Uani 1 1 d . . .
C14 C -0.1675(4) 0.12092(10) -0.0698(3) 0.0315(8) Uani 1 1 d . . .
C15 C -0.1239(4) 0.16836(11) -0.1258(3) 0.0337(7) Uani 1 1 d . . .
C16 C 0.0555(4) 0.18424(10) -0.1157(3) 0.0356(8) Uani 1 1 d . . .
C17 C 0.2092(4) 0.15477(12) -0.0479(3) 0.0366(8) Uani 1 1 d . . .
O18 O 0.3670(3) 0.16760(11) -0.0380(3) 0.0630(8) Uani 1 1 d . . .
C19 C -0.2631(5) 0.19673(12) -0.1927(4) 0.0430(9) Uani 1 1 d . . .
C20 C -0.2239(6) 0.23919(13) -0.2492(5) 0.0574(11) Uani 1 1 d . . .
C21 C -0.0451(6) 0.25456(16) -0.2393(6) 0.0660(12) Uani 1 1 d . . .
C22 C 0.0943(5) 0.22733(14) -0.1711(4) 0.0536(10) Uani 1 1 d . . .
C23 C -0.1903(4) 0.08547(11) -0.1932(3) 0.0361(8) Uani 1 1 d . . .
C24 C -0.3239(5) 0.05139(13) -0.1962(4) 0.0482(9) Uani 1 1 d . . .
C25 C -0.3490(6) 0.01936(15) -0.3091(5) 0.0626(12) Uani 1 1 d . . .
C26 C -0.2454(6) 0.02096(18) -0.4187(5) 0.0677(13) Uani 1 1 d . . .
C27 C -0.1130(6) 0.05458(18) -0.4194(4) 0.0621(12) Uani 1 1 d . . .
C28 C -0.0864(5) 0.08697(14) -0.3075(4) 0.0460(9) Uani 1 1 d . . .
H29 H 0.552(6) 0.0917(15) 0.367(4) 0.064(12) Uiso 1 1 d . . .
H30 H 0.539(7) 0.1269(19) 0.605(6) 0.093(16) Uiso 1 1 d . . .
H31 H 0.271(6) 0.1703(18) 0.631(6) 0.079(13) Uiso 1 1 d . . .
H32 H 0.034(5) 0.1782(15) 0.449(4) 0.053(11) Uiso 1 1 d . . .
H33 H 0.168(4) 0.0848(11) -0.078(3) 0.029(8) Uiso 1 1 d . . .
H34 H -0.134(11) 0.200(3) 0.237(8) 0.14(2) Uiso 1 1 d . . .
H35 H -0.289(7) 0.164(2) 0.131(6) 0.088(15) Uiso 1 1 d . . .
H36 H -0.231(9) 0.154(3) 0.315(8) 0.13(2) Uiso 1 1 d . . .
H37 H 0.018(6) 0.0491(15) 0.203(4) 0.061(11) Uiso 1 1 d . . .
H38 H -0.193(6) 0.0556(15) 0.148(4) 0.059(11) Uiso 1 1 d . . .
H39 H -0.060(6) 0.033(2) 0.043(5) 0.084(14) Uiso 1 1 d . . .
H40 H -0.288(5) 0.1224(10) -0.042(3) 0.030(8) Uiso 1 1 d . . .
H41 H -0.404(5) 0.1844(12) -0.203(4) 0.043(9) Uiso 1 1 d . . .
H42 H -0.317(6) 0.2543(13) -0.303(4) 0.047(11) Uiso 1 1 d . . .
H43 H -0.014(7) 0.284(2) -0.272(5) 0.082(13) Uiso 1 1 d . . .
H44 H 0.212(6) 0.2385(14) -0.163(4) 0.050(11) Uiso 1 1 d . . .
H45 H -0.404(4) 0.0528(13) -0.112(4) 0.039(8) Uiso 1 1 d . . .
H46 H -0.443(7) -0.0028(19) -0.307(6) 0.088(15) Uiso 1 1 d . . .
H47 H -0.259(6) -0.001(2) -0.494(6) 0.090(15) Uiso 1 1 d . . .
H48 H -0.047(6) 0.0571(17) -0.483(5) 0.061(13) Uiso 1 1 d . . .
H49 H 0.002(5) 0.1102(14) -0.310(4) 0.041(9) Uiso 1 1 d . . .

loop_
_atom_site_aniso_label
_atom_site_aniso_U_11
_atom_site_aniso_U_22
_atom_site_aniso_U_33
_atom_site_aniso_U_23
_atom_site_aniso_U_13
_atom_site_aniso_U_12
C1 0.036(2) 0.0415(18) 0.0339(18) 0.0025(15) 0.0007(13) -0.0047(14)
C2 0.044(2) 0.054(2) 0.047(2) 0.0048(18) -0.0074(16) -0.0040(16)
C3 0.061(3) 0.080(3) 0.042(2) 0.002(2) -0.0129(19) -0.009(2)
C4 0.074(3) 0.082(3) 0.032(2) -0.013(2) 0.0023(17) -0.014(2)
C5 0.059(3) 0.058(3) 0.039(2) -0.0082(17) 0.0119(16) -0.0057(18)
C6 0.0387(17) 0.0393(19) 0.0310(17) 0.0022(13) 0.0050(11) -0.0075(14)
N7 0.0348(13) 0.0408(16) 0.0348(15) -0.0071(12) 0.0054(10) 0.0034(11)
C8 0.0326(17) 0.0315(15) 0.0319(17) -0.0020(12) 0.0035(12) -0.0002(12)
C9 0.0269(17) 0.0386(16) 0.0315(17) -0.0045(14) 0.0045(11) 0.0022(12)
C10 0.0301(19) 0.0397(18) 0.047(2) 0.0014(14) 0.0059(13) 0.0019(12)
C11 0.044(2) 0.088(4) 0.059(2) -0.025(2) 0.0084(19) 0.019(2)
C12 0.037(2) 0.0383(18) 0.047(2) 0.0066(17) 0.0022(15) -0.0041(13)
O13 0.0392(14) 0.0700(18) 0.0621(16) -0.0025(14) 0.0056(10) 0.0206(12)
C14 0.0245(18) 0.0309(16) 0.0390(18) 0.0002(12) 0.0044(13) -0.0016(10)
C15 0.0354(18) 0.0316(16) 0.0345(16) -0.0042(13) 0.0065(11) -0.0009(12)
C16 0.0326(18) 0.0343(17) 0.0403(18) -0.0002(14) 0.0068(12) -0.0030(11)
C17 0.0270(19) 0.0471(19) 0.0368(17) -0.0020(14) 0.0083(11) -0.0042(13)
O18 0.0334(15) 0.077(2) 0.0791(19) 0.0247(16) 0.0078(11) -0.0099(12)
C19 0.0384(19) 0.0401(18) 0.050(2) 0.0028(15) 0.0033(14) 0.0004(14)
C20 0.055(3) 0.044(2) 0.070(3) 0.0114(19) -0.0009(19) 0.0084(18)
C21 0.068(3) 0.039(2) 0.092(3) 0.021(2) 0.013(2) -0.0030(17)
C22 0.049(2) 0.042(2) 0.070(3) 0.0085(18) 0.0095(17) -0.0105(16)
C23 0.0367(18) 0.0338(17) 0.0350(18) 0.0013(13) -0.0054(13) 0.0002(12)
C24 0.051(2) 0.041(2) 0.048(2) 0.0028(17) -0.0110(16) -0.0098(14)
C25 0.069(3) 0.042(2) 0.069(3) -0.002(2) -0.022(2) -0.0077(19)
C26 0.080(3) 0.057(2) 0.058(3) -0.021(2) -0.022(2) 0.014(2)
C27 0.067(3) 0.075(3) 0.043(2) -0.013(2) 0.002(2) 0.012(2)
C28 0.048(2) 0.049(2) 0.040(2) -0.0066(16) 0.0022(14) -0.0009(16)

loop_
_atom_type_symbol
_atom_type_description
_atom_type_scat_dispersion_real
_atom_type_scat_dispersion_imag
_atom_type_scat_source
C C 0.0033 0.0016 'International Tables Vol C Tables 4.2.6.8 and 6.1.1.4'
H H 0.0000 0.0000 'International Tables Vol C Tables 4.2.6.8 and 6.1.1.4'
N N 0.0061 0.0033 'International Tables Vol C Tables 4.2.6.8 and 6.1.1.4'
O O 0.0106 0.0060 'International Tables Vol C Tables 4.2.6.8 and 6.1.1.4'

loop_
_geom_angle_atom_site_label_1
_geom_angle_atom_site_label_2
_geom_angle_atom_site_label_3
_geom_angle
_geom_angle_site_symmetry_1
_geom_angle_site_symmetry_3
_geom_angle_publ_flag
C2 C1 C6 120.8(3) . . ?
C2 C1 C10 118.6(3) . . ?
C6 C1 C10 120.5(3) . . ?
C3 C2 C1 121.0(4) . . ?
C2 C3 C4 118.7(3) . . ?
C3 C4 C5 122.0(4) . . ?
C4 C5 C6 120.8(4) . . ?
N7 C6 C5 122.4(3) . . ?
N7 C6 C1 120.9(3) . . ?
C5 C6 C1 116.7(3) . . ?
C6 N7 C11 117.7(3) . . ?
C6 N7 C8 117.8(3) . . ?
C11 N7 C8 118.8(3) . . ?
N7 C8 C9 105.8(2) . . ?
N7 C8 C12 109.6(3) . . ?
C9 C8 C12 112.2(3) . . ?
N7 C8 C14 110.7(2) . . ?
C9 C8 C14 107.9(2) . . ?
C12 C8 C14 110.5(2) . . ?
C10 C9 C8 111.7(2) . . ?
C10 C9 C17 108.4(2) . . ?
C8 C9 C17 111.2(3) . . ?
O13 C10 C1 123.9(3) . . ?
O13 C10 C9 122.1(3) . . ?
C1 C10 C9 113.9(3) . . ?
C15 C14 C23 110.9(2) . . ?
C15 C14 C8 110.9(2) . . ?
C23 C14 C8 113.2(2) . . ?
C16 C15 C19 118.4(3) . . ?
C16 C15 C14 121.2(3) . . ?
C19 C15 C14 120.3(3) . . ?
C22 C16 C15 120.7(3) . . ?
C22 C16 C17 118.9(3) . . ?
C15 C16 C17 120.4(3) . . ?
O18 C17 C16 121.9(3) . . ?
O18 C17 C9 119.9(3) . . ?
C16 C17 C9 118.2(3) . . ?
C20 C19 C15 120.7(3) . . ?
C19 C20 C21 120.4(4) . . ?
C22 C21 C20 119.7(4) . . ?
C21 C22 C16 120.0(4) . . ?
C28 C23 C24 118.1(3) . . ?
C28 C23 C14 122.2(3) . . ?
C24 C23 C14 119.7(3) . . ?
C25 C24 C23 120.6(4) . . ?
C26 C25 C24 120.7(4) . . ?
C25 C26 C27 120.1(4) . . ?
C26 C27 C28 120.0(4) . . ?
C23 C28 C27 120.6(4) . . ?

loop_
_geom_bond_atom_site_label_1
_geom_bond_atom_site_label_2
_geom_bond_distance
_geom_bond_site_symmetry_2
_geom_bond_publ_flag
C1 C2 1.406(5) . ?
C1 C6 1.417(5) . ?
C1 C10 1.468(5) . ?
C2 C3 1.368(6) . ?
C3 C4 1.377(7) . ?
C4 C5 1.386(6) . ?
C5 C6 1.407(5) . ?
C6 N7 1.387(4) . ?
N7 C11 1.461(4) . ?
N7 C8 1.491(4) . ?
C8 C9 1.529(5) . ?
C8 C12 1.537(5) . ?
C8 C14 1.556(4) . ?
C9 C10 1.505(5) . ?
C9 C17 1.530(5) . ?
C10 O13 1.213(4) . ?
C14 C15 1.512(4) . ?
C14 C23 1.525(4) . ?
C15 C16 1.392(4) . ?
C15 C19 1.392(5) . ?
C16 C22 1.388(5) . ?
C16 C17 1.487(4) . ?
C17 O18 1.214(4) . ?
C19 C20 1.377(5) . ?
C20 C21 1.383(6) . ?
C21 C22 1.378(6) . ?
C23 C28 1.386(5) . ?
C23 C24 1.390(5) . ?
C24 C25 1.388(6) . ?
C25 C26 1.350(7) . ?
C26 C27 1.377(7) . ?
C27 C28 1.389(6) . ?

loop_
_cod_related_entry_id
_cod_related_entry_database
_cod_related_entry_code
1 ChemSpider 4410996
